data_7243825
loop_
_publ_author_name
'Mila\<sinovi\'c, Valentina'
'Mol\<canov, Kre\<simir'

_publ_section_title
;
 Novel co-crystals with \p-hole interactions between iodide anions and
 quinoid rings involving charge transfer
;
_journal_issue 46
_journal_name_full CrystEngComm
_journal_page_first 8209
_journal_page_last 8214
_journal_paper_doi 10.1039/D1CE01156A
_journal_volume 23
_journal_year 2021
_chemical_formula_moiety 'C6 Br4 O2, 2(C7 H15 N2), 2(I)'
_chemical_formula_sum 'C20 H30 Br4 I2 N4 O2'
_chemical_formula_weight 931.88
_space_group_IT_number 55
_space_group_name_Hall '-P 2 2ab'
_space_group_name_H-M_alt 'P b a m'
_symmetry_cell_setting orthorhombic
_symmetry_space_group_name_Hall '-P 2 2ab'
_symmetry_space_group_name_H-M 'P b a m'
_atom_sites_solution_hydrogens geom
_atom_sites_solution_primary direct
_atom_sites_solution_secondary difmap
_audit_creation_date 2017-01-30T12:06:32-00:00
_audit_creation_method 'WinGX routine CIF_UPDATE'
_audit_update_record
;
2021-08-26 deposited with the CCDC.	2021-10-28 downloaded from the CCDC.
;
_cell_angle_alpha 90
_cell_angle_beta 90
_cell_angle_gamma 90
_cell_formula_units_Z 2
_cell_length_a 13.9401(2)
_cell_length_b 13.8771(2)
_cell_length_c 7.60550(10)
_cell_measurement_reflns_used 8072
_cell_measurement_temperature 293(2)
_cell_measurement_theta_max 75.916
_cell_measurement_theta_min 3.1676
_cell_volume 1471.27(4)
_computing_cell_refinement
;
        CrysAlisPro, Agilent Technologies,
        Version 1.171.36.20 (release 27-06-2012 CrysAlis171 .NET)
        (compiled Jul 11 2012,15:38:31)
;
_computing_data_collection
;
        CrysAlisPro, Agilent Technologies,
        Version 1.171.36.20 (release 27-06-2012 CrysAlis171 .NET)
        (compiled Jul 11 2012,15:38:31)
;
_computing_data_reduction
;
        CrysAlisPro, Agilent Technologies,
        Version 1.171.36.20 (release 27-06-2012 CrysAlis171 .NET)
        (compiled Jul 11 2012,15:38:31)
;
_computing_molecular_graphics 'Ortep-3 for Windows (Farrugia, 1997)'
_computing_publication_material 'WinGX publication routines (Farrugia, 1999)'
_computing_structure_refinement 'SHELXL-97 (Sheldrick, 1997)'
_computing_structure_solution 'SHELXS-97 (Sheldrick, 1997)'
_diffrn_ambient_temperature 293(2)
_diffrn_detector_area_resol_mean 10.4323
_diffrn_measured_fraction_theta_full 0.994
_diffrn_measured_fraction_theta_max 0.994
_diffrn_measurement_device_type 'Xcalibur, Ruby, Nova'
_diffrn_measurement_method '\w scans'
_diffrn_radiation_monochromator graphite
_diffrn_radiation_type CuK\a
_diffrn_radiation_wavelength 1.54179
_diffrn_reflns_av_R_equivalents 0.0471
_diffrn_reflns_av_unetI/netI 0.0249
_diffrn_reflns_limit_h_max 16
_diffrn_reflns_limit_h_min -17
_diffrn_reflns_limit_k_max 17
_diffrn_reflns_limit_k_min -17
_diffrn_reflns_limit_l_max 8
_diffrn_reflns_limit_l_min -9
_diffrn_reflns_number 13009
_diffrn_reflns_theta_full 76.1
_diffrn_reflns_theta_max 76.1
_diffrn_reflns_theta_min 4.5
_exptl_absorpt_coefficient_mu 23.499
_exptl_absorpt_correction_T_max 1
_exptl_absorpt_correction_T_min 0.10388
_exptl_absorpt_correction_type multi-scan
_exptl_absorpt_process_details
;
        CrysAlisPro, Agilent Technologies,
        Version 1.171.36.20 (release 27-06-2012 CrysAlis171 .NET)
        (compiled Jul 11 2012,15:38:31)
        Empirical absorption correction using spherical harmonics,
 implemented in SCALE3 ABSPACK scaling algorithm.
;
_exptl_crystal_colour black
_exptl_crystal_density_diffrn 2.103
_exptl_crystal_density_method 'not measured'
_exptl_crystal_description prism
_exptl_crystal_F_000 984
_exptl_crystal_size_max 0.20
_exptl_crystal_size_mid 0.06
_exptl_crystal_size_min 0.03
_refine_diff_density_max 2.7
_refine_diff_density_min -0.786
_refine_diff_density_rms 0.176
_refine_ls_extinction_coef 0.00080(17)
_refine_ls_extinction_method SHELXL
_refine_ls_goodness_of_fit_ref 1.163
_refine_ls_hydrogen_treatment constr
_refine_ls_matrix_type full
_refine_ls_number_parameters 94
_refine_ls_number_reflns 1651
_refine_ls_number_restraints 0
_refine_ls_restrained_S_all 1.163
_refine_ls_R_factor_all 0.0509
_refine_ls_R_factor_gt 0.0504
_refine_ls_shift/su_max 0.019
_refine_ls_shift/su_mean 0.002
_refine_ls_structure_factor_coef Fsqd
_refine_ls_weighting_details 'calc w=1/[\s^2^(Fo^2^)+(0.0997P)^2^+2.3384P] where P=(Fo^2^+2Fc^2^)/3'
_refine_ls_weighting_scheme calc
_refine_ls_wR_factor_ref 0.166
_reflns_number_gt 1613
_reflns_number_total 1651
_reflns_threshold_expression >2sigma(I)
_cod_data_source_file d1ce01156a3.cif
_cod_data_source_block s15
_cod_depositor_comments 'Adding full bibliography for 7243821--7243826.cif.'
_cod_database_code 7243825

loop_
_symmetry_equiv_pos_as_xyz
'x, y, z'
'-x, -y, z'
'x+1/2, -y+1/2, -z'
'-x+1/2, y+1/2, -z'
'-x, -y, -z'
'x, y, -z'
'-x-1/2, y-1/2, z'
'x-1/2, -y-1/2, z'

loop_
_atom_site_label
_atom_site_fract_x
_atom_site_fract_y
_atom_site_fract_z
_atom_site_U_iso_or_equiv
_atom_site_adp_type
_atom_site_calc_flag
_atom_site_refinement_flags
_atom_site_occupancy
_atom_site_disorder_assembly
_atom_site_disorder_group
_atom_site_type_symbol
N1 0.6806(5) 0.5827(5) 0 0.0553(14) Uani d S 1 . . N
C7 0.7402(4) 0.5997(4) -0.1609(9) 0.0623(13) Uani d . 1 . . C
H7A 0.7016 0.5906 -0.2656 0.075 Uiso calc R 1 . . H
H7B 0.7931 0.5543 -0.1644 0.075 Uiso calc R 1 . . H
N2 0.7442(7) 0.7547(5) 0 0.085(3) Uani d S 1 . . N
C4 0.5969(7) 0.6526(7) 0 0.075(2) Uani d S 1 . . C
H4A 0.5574 0.6432 0.1036 0.09 Uiso calc PR 0.5 . . H
H4B 0.5574 0.6432 -0.1036 0.09 Uiso calc PR 0.5 . . H
C6 0.7786(6) 0.7022(5) -0.1554(11) 0.086(2) Uani d . 1 . . C
H6A 0.8481 0.7005 -0.154 0.104 Uiso calc R 1 . . H
H6B 0.7586 0.7361 -0.2607 0.104 Uiso calc R 1 . . H
C8 0.6419(10) 0.4827(7) 0 0.078(3) Uani d S 1 . . C
H8A 0.604 0.4727 -0.1038 0.118 Uiso calc PR 0.5 . . H
H8B 0.6027 0.4732 0.1023 0.118 Uiso calc PR 0.5 . . H
H8C 0.6941 0.4375 0.0014 0.118 Uiso calc SR 1 . . H
C5 0.6411(11) 0.7551(8) 0 0.097(4) Uani d S 1 . . C
H5A 0.6187 0.7896 -0.103 0.116 Uiso calc PR 0.5 . . H
H5B 0.6187 0.7896 0.103 0.116 Uiso calc PR 0.5 . . H
Br1 0.21781(7) 0.59452(7) 0.5 0.0691(4) Uani d S 1 . . Br
Br2 0.01444(7) 0.74581(6) 0.5 0.0582(3) Uani d S 1 . . Br
O1 0.1556(5) 0.3904(4) 0.5 0.0642(14) Uani d S 1 . . O
C2 0.0141(6) 0.6038(6) 0.5 0.0549(17) Uani d S 1 . . C
C3 0.0907(6) 0.5456(5) 0.5 0.0512(15) Uani d S 1 . . C
C1 0.0837(6) 0.4424(5) 0.5 0.0552(17) Uani d S 1 . . C
I2 0 0.5 0 0.0663(3) Uani d S 1 . . I
I1 0 0 0.5 0.0676(3) Uani d S 1 . . I

loop_
_atom_site_aniso_label
_atom_site_aniso_U_11
_atom_site_aniso_U_22
_atom_site_aniso_U_33
_atom_site_aniso_U_12
_atom_site_aniso_U_13
_atom_site_aniso_U_23
N1 0.062(4) 0.050(3) 0.054(3) 0.009(3) 0 0
C7 0.069(3) 0.060(3) 0.058(3) 0.007(2) 0.001(3) -0.001(2)
N2 0.103(8) 0.053(5) 0.098(7) -0.005(4) 0 0
C4 0.067(5) 0.067(5) 0.091(6) 0.022(4) 0 0
C6 0.112(6) 0.065(4) 0.083(5) -0.007(4) 0.021(4) 0.007(4)
C8 0.090(7) 0.065(5) 0.080(6) -0.017(5) 0 0
C5 0.107(10) 0.072(6) 0.111(9) 0.035(6) 0 0
Br1 0.0656(6) 0.0609(6) 0.0809(7) -0.0159(4) 0 0
Br2 0.0673(5) 0.0480(5) 0.0595(5) -0.0135(3) 0 0
O1 0.070(4) 0.055(3) 0.068(3) 0.007(3) 0 0
C2 0.072(5) 0.051(4) 0.042(3) -0.005(3) 0 0
C3 0.064(4) 0.040(3) 0.049(3) -0.008(3) 0 0
C1 0.071(5) 0.048(4) 0.047(3) -0.011(3) 0 0
I2 0.0608(5) 0.0646(6) 0.0735(6) -0.0079(3) 0 0
I1 0.0691(6) 0.0543(5) 0.0793(6) 0.0047(3) 0 0

loop_
_atom_type_symbol
_atom_type_description
_atom_type_scat_dispersion_real
_atom_type_scat_dispersion_imag
_atom_type_scat_source
C C 0.0181 0.0091 'International Tables Vol C Tables 4.2.6.8 and 6.1.1.4'
H H 0 0 'International Tables Vol C Tables 4.2.6.8 and 6.1.1.4'
Br Br -0.6763 1.2805 'International Tables Vol C Tables 4.2.6.8 and 6.1.1.4'
N N 0.0311 0.018 'International Tables Vol C Tables 4.2.6.8 and 6.1.1.4'
O O 0.0492 0.0322 'International Tables Vol C Tables 4.2.6.8 and 6.1.1.4'
I I -0.3257 6.8362 'International Tables Vol C Tables 4.2.6.8 and 6.1.1.4'

loop_
_geom_angle_atom_site_label_1
_geom_angle_atom_site_label_2
_geom_angle_atom_site_label_3
_geom_angle
_geom_angle_site_symmetry_1
_geom_angle_site_symmetry_3
_geom_angle_publ_flag
C8 N1 C7 110.4(4) . 6 ?
C8 N1 C7 110.4(4) . . ?
C7 N1 C7 109.5(7) 6 . ?
C8 N1 C4 108.5(8) . . ?
C7 N1 C4 109.0(4) 6 . ?
C7 N1 C4 109.0(4) . . ?
N1 C7 C6 108.7(5) . . ?
N1 C7 H7A 109.9 . . ?
C6 C7 H7A 109.9 . . ?
N1 C7 H7B 109.9 . . ?
C6 C7 H7B 109.9 . . ?
H7A C7 H7B 108.3 . . ?
C5 N2 C6 109.2(6) . . ?
C5 N2 C6 109.2(6) . 6 ?
C6 N2 C6 107.1(9) . 6 ?
N1 C4 C5 106.3(9) . . ?
N1 C4 H4A 110.5 . . ?
C5 C4 H4A 110.5 . . ?
N1 C4 H4B 110.5 . . ?
C5 C4 H4B 110.5 . . ?
H4A C4 H4B 108.7 . . ?
N2 C6 C7 111.8(6) . . ?
N2 C6 H6A 109.3 . . ?
C7 C6 H6A 109.3 . . ?
N2 C6 H6B 109.3 . . ?
C7 C6 H6B 109.3 . . ?
H6A C6 H6B 107.9 . . ?
N1 C8 H8A 109.5 . . ?
N1 C8 H8B 109.5 . . ?
H8A C8 H8B 109.5 . . ?
N1 C8 H8C 109.5 . . ?
H8A C8 H8C 109.5 . . ?
H8B C8 H8C 109.5 . . ?
N2 C5 C4 113.2(8) . . ?
N2 C5 H5A 108.9 . . ?
C4 C5 H5A 108.9 . . ?
N2 C5 H5B 108.9 . . ?
C4 C5 H5B 108.9 . . ?
H5A C5 H5B 107.8 . . ?
C3 C2 C1 117.7(8) . 5_566 ?
C3 C2 Br2 127.0(6) . . ?
C1 C2 Br2 115.3(6) 5_566 . ?
C2 C3 C1 123.2(7) . . ?
C2 C3 Br1 121.9(6) . . ?
C1 C3 Br1 114.9(6) . . ?
O1 C1 C3 121.9(7) . . ?
O1 C1 C2 119.0(7) . 5_566 ?
C3 C1 C2 119.1(8) . 5_566 ?

loop_
_geom_bond_atom_site_label_1
_geom_bond_atom_site_label_2
_geom_bond_site_symmetry_2
_geom_bond_distance
_geom_bond_publ_flag
N1 C8 . 1.489(11) ?
N1 C7 6 1.499(8) ?
N1 C7 . 1.499(8) ?
N1 C4 . 1.517(10) ?
C7 C6 . 1.519(9) ?
C7 H7A . 0.97 ?
C7 H7B . 0.97 ?
N2 C5 . 1.436(17) ?
N2 C6 . 1.469(9) ?
N2 C6 6 1.469(9) ?
C4 C5 . 1.550(16) ?
C4 H4A . 0.97 ?
C4 H4B . 0.97 ?
C6 H6A . 0.97 ?
C6 H6B . 0.97 ?
C8 H8A . 0.96 ?
C8 H8B . 0.96 ?
C8 H8C . 0.96 ?
C5 H5A . 0.97 ?
C5 H5B . 0.97 ?
Br1 C3 . 1.898(8) ?
Br2 C2 . 1.971(9) ?
O1 C1 . 1.235(11) ?
C2 C3 . 1.339(13) ?
C2 C1 5_566 1.507(12) ?
C3 C1 . 1.435(11) ?
C1 C2 5_566 1.507(12) ?

loop_
_geom_torsion_atom_site_label_1
_geom_torsion_atom_site_label_2
_geom_torsion_atom_site_label_3
_geom_torsion_atom_site_label_4
_geom_torsion
_geom_torsion_site_symmetry_1
_geom_torsion_site_symmetry_2
_geom_torsion_site_symmetry_3
_geom_torsion_site_symmetry_4
_geom_torsion_publ_flag
C8 N1 C7 C6 -179.8(7) . . . . ?
C7 N1 C7 C6 -58.0(8) 6 . . . ?
C4 N1 C7 C6 61.1(7) . . . . ?
C8 N1 C4 C5 180 . . . . ?
C7 N1 C4 C5 59.7(4) 6 . . . ?
C7 N1 C4 C5 -59.7(4) . . . . ?
C5 N2 C6 C7 -57.6(9) . . . . ?
C6 N2 C6 C7 60.5(11) 6 . . . ?
N1 C7 C6 N2 -1.8(9) . . . . ?
C6 N2 C5 C4 58.4(5) . . . . ?
C6 N2 C5 C4 -58.4(5) 6 . . . ?
N1 C4 C5 N2 0 . . . . ?
C1 C2 C3 C1 0 5_566 . . . ?
Br2 C2 C3 C1 180 . . . . ?
C1 C2 C3 Br1 180 5_566 . . . ?
Br2 C2 C3 Br1 0 . . . . ?
C2 C3 C1 O1 180 . . . . ?
Br1 C3 C1 O1 0 . . . . ?
C2 C3 C1 C2 0 . . . 5_566 ?
Br1 C3 C1 C2 180 . . . 5_566 ?
